data_4062674
_journal_name_full Organometallics
_journal_paper_doi 10.1021/om040046r
_journal_year 2004
_chemical_formula_moiety 'C20 H11 N O9 S Os3, 0.4 (CCl2)'
_chemical_formula_sum 'C20.4 H11 Cl0.8 N2 O9 Os3 S'
_chemical_formula_weight 1059.13
_space_group_IT_number 13
_symmetry_cell_setting monoclinic
_symmetry_space_group_name_Hall '-P 2yac'
_symmetry_space_group_name_H-M 'P 1 2/n 1'
_cell_angle_alpha 90.00
_cell_angle_beta 112.684(2)
_cell_angle_gamma 90.00
_cell_formula_units_Z 4
_cell_length_a 15.0855(13)
_cell_length_b 9.9703(9)
_cell_length_c 19.0401(16)
_cell_measurement_temperature 100(2)
_cell_volume 2642.2(4)
_diffrn_ambient_temperature 100(2)
_exptl_crystal_density_diffrn 2.662
_cod_depositor_comments
;
The following automatic conversions were performed:
'_symmetry_cell_setting' value 'Monoclinic' changed to 'monoclinic'
according to '/home/saulius/struct/CIF-dictionaries/cif_core.dic'
dictionary named 'cif_core.dic' version 2.4.1 from 2010-06-29.

Automatic conversion script
Id: cif_fix_enum 1527 2010-12-29 10:47:43Z saulius 
;
_cod_original_sg_symbol_H-M 'P 2/n'
_cod_original_formula_sum 'C20.40 H11 Cl0.80 N2 O9 Os3 S'
_cod_database_code 4062674

loop_
_symmetry_equiv_pos_as_xyz
'x, y, z'
'-x+1/2, y, -z+1/2'
'-x, -y, -z'
'x-1/2, -y, z-1/2'

loop_
_atom_site_label
_atom_site_type_symbol
_atom_site_fract_x
_atom_site_fract_y
_atom_site_fract_z
_atom_site_U_iso_or_equiv
_atom_site_adp_type
_atom_site_occupancy
_atom_site_symmetry_multiplicity
_atom_site_calc_flag
_atom_site_refinement_flags
_atom_site_disorder_assembly
_atom_site_disorder_group
C1 C 0.6103(6) 0.7562(7) 0.5638(4) 0.0177(14) Uani 1 1 d . . .
H1 H 0.5997 0.7539 0.6098 0.021 Uiso 1 1 calc R . .
C2 C 0.6071(5) 0.7911(7) 0.4362(4) 0.0175(14) Uani 1 1 d . . .
C3 C 0.5884(5) 0.8039(7) 0.3529(4) 0.0165(14) Uani 1 1 d . . .
H3 H 0.5173 0.8046 0.3240 0.020 Uiso 1 1 calc R . .
C4 C 0.6286(6) 0.6728(8) 0.3316(4) 0.0204(15) Uani 1 1 d . . .
H4A H 0.5841 0.5982 0.3291 0.024 Uiso 1 1 calc R . .
H4B H 0.6293 0.6838 0.2801 0.024 Uiso 1 1 calc R . .
C5 C 0.7286(6) 0.6340(7) 0.3861(4) 0.0199(15) Uani 1 1 d . . .
C6 C 0.7590(5) 0.6623(7) 0.4639(5) 0.0193(15) Uani 1 1 d . . .
C7 C 0.6831(5) 0.7198(7) 0.4844(4) 0.0161(13) Uani 1 1 d . . .
C8 C 0.6292(6) 0.9355(8) 0.3345(5) 0.0226(16) Uani 1 1 d . . .
C9 C 0.5879(6) 1.0481(8) 0.3634(5) 0.0248(17) Uani 1 1 d . . .
C10 C 0.5943(8) 0.9543(9) 0.2475(5) 0.034(2) Uani 1 1 d . . .
H10A H 0.5240 0.9489 0.2246 0.051 Uiso 1 1 calc R . .
H10B H 0.6217 0.8837 0.2262 0.051 Uiso 1 1 calc R . .
H10C H 0.6150 1.0422 0.2364 0.051 Uiso 1 1 calc R . .
C11 C 0.7391(6) 0.9480(9) 0.3715(6) 0.030(2) Uani 1 1 d . . .
H11A H 0.7584 1.0380 0.3621 0.045 Uiso 1 1 calc R . .
H11B H 0.7684 0.8809 0.3495 0.045 Uiso 1 1 calc R . .
H11C H 0.7608 0.9331 0.4264 0.045 Uiso 1 1 calc R . .
C12 C 0.9539(6) 0.7021(8) 0.4772(5) 0.0247(17) Uani 1 1 d . . .
C13 C 1.0164(7) 0.5614(9) 0.6208(5) 0.0284(19) Uani 1 1 d . . .
C14 C 0.9023(6) 0.7930(8) 0.5981(5) 0.0251(17) Uani 1 1 d . . .
C15 C 0.8328(6) 0.6483(9) 0.7059(5) 0.0258(17) Uani 1 1 d . . .
C16 C 0.8716(6) 0.4012(9) 0.6627(4) 0.0238(16) Uani 1 1 d . . .
C17 C 0.6801(6) 0.4472(8) 0.6391(4) 0.0210(15) Uani 1 1 d . . .
C18 C 0.7418(7) 0.3542(9) 0.3721(5) 0.0266(18) Uani 1 1 d . . .
C19 C 0.7774(7) 0.2694(9) 0.5192(5) 0.0285(18) Uani 1 1 d . . .
C20 C 0.6200(6) 0.4331(7) 0.4538(5) 0.0212(16) Uani 1 1 d . . .
N1 N 0.6841(4) 0.6977(6) 0.5562(3) 0.0145(11) Uani 1 1 d . . .
N2 N 0.5573(6) 1.1320(7) 0.3877(5) 0.0309(17) Uani 1 1 d . . .
O1 O 0.9845(5) 0.7550(7) 0.4375(4) 0.0364(16) Uani 1 1 d . . .
O2 O 1.0849(4) 0.5190(7) 0.6666(4) 0.0312(14) Uani 1 1 d . . .
O3 O 0.9003(5) 0.8901(7) 0.6262(4) 0.0392(17) Uani 1 1 d . . .
O4 O 0.8658(6) 0.7103(8) 0.7595(4) 0.0411(18) Uani 1 1 d . . .
O5 O 0.9263(5) 0.3210(6) 0.6913(4) 0.0310(14) Uani 1 1 d . . .
O6 O 0.6283(5) 0.3917(7) 0.6578(4) 0.0304(14) Uani 1 1 d . . .
O7 O 0.7304(6) 0.2954(6) 0.3193(4) 0.0382(17) Uani 1 1 d . . .
O8 O 0.7892(5) 0.1677(7) 0.5477(4) 0.0383(16) Uani 1 1 d . . .
O9 O 0.5420(5) 0.4390(6) 0.4442(4) 0.0332(15) Uani 1 1 d . . .
Os1 Os 0.89901(2) 0.63002(3) 0.544708(17) 0.01799(7) Uani 1 1 d . . .
H13 H 0.8838 0.4642 0.4975 0.022 Uiso 1 1 d R . .
Os2 Os 0.78018(2) 0.53909(3) 0.617352(16) 0.01655(7) Uani 1 1 d . . .
Os3 Os 0.75279(2) 0.43769(3) 0.467589(16) 0.01655(7) Uani 1 1 d . . .
S1 S 0.53487(14) 0.8373(2) 0.48364(11) 0.0206(4) Uani 1 1 d . . .
C1S C 0.786(3) 0.078(4) 0.7327(15) 0.071(13) Uani 0.40 1 d P . 1
Cl1S Cl 0.6619(7) 0.0356(12) 0.6838(6) 0.053(3) Uani 0.40 1 d P . 1
Cl2S Cl 0.6939(10) 0.0528(13) 0.6685(6) 0.054(3) Uani 0.40 1 d P . 1

loop_
_atom_site_aniso_label
_atom_site_aniso_U_11
_atom_site_aniso_U_22
_atom_site_aniso_U_33
_atom_site_aniso_U_23
_atom_site_aniso_U_13
_atom_site_aniso_U_12
C1 0.022(4) 0.021(3) 0.013(3) 0.001(2) 0.009(3) 0.002(3)
C2 0.018(3) 0.020(3) 0.014(3) 0.000(3) 0.005(3) 0.002(3)
C3 0.015(3) 0.019(3) 0.012(3) -0.002(2) 0.002(3) 0.003(3)
C4 0.028(4) 0.023(4) 0.008(3) -0.001(3) 0.004(3) 0.002(3)
C5 0.024(4) 0.017(3) 0.016(3) 0.001(3) 0.005(3) 0.006(3)
C6 0.015(3) 0.017(3) 0.027(4) 0.003(3) 0.010(3) 0.001(3)
C7 0.012(3) 0.020(3) 0.014(3) -0.003(2) 0.003(3) 0.001(3)
C8 0.026(4) 0.020(4) 0.021(4) 0.005(3) 0.008(3) 0.004(3)
C9 0.026(4) 0.022(4) 0.028(4) 0.006(3) 0.013(4) 0.004(3)
C10 0.056(7) 0.026(4) 0.027(4) 0.012(3) 0.023(5) 0.010(4)
C11 0.023(4) 0.025(4) 0.051(6) 0.005(4) 0.024(4) 0.000(3)
C12 0.021(4) 0.026(4) 0.027(4) 0.000(3) 0.009(3) 0.005(3)
C13 0.025(4) 0.039(5) 0.018(4) 0.004(3) 0.005(3) 0.004(4)
C14 0.025(4) 0.020(4) 0.023(4) 0.001(3) 0.002(3) -0.004(3)
C15 0.026(4) 0.033(4) 0.019(4) -0.003(3) 0.009(3) -0.012(3)
C16 0.023(4) 0.032(4) 0.015(3) 0.002(3) 0.006(3) -0.002(3)
C17 0.017(4) 0.029(4) 0.017(3) -0.005(3) 0.007(3) 0.001(3)
C18 0.036(5) 0.029(4) 0.022(4) 0.000(3) 0.018(4) -0.002(3)
C19 0.032(5) 0.029(4) 0.024(4) -0.001(3) 0.011(4) 0.000(4)
C20 0.023(4) 0.016(3) 0.024(4) -0.001(3) 0.009(3) 0.001(3)
N1 0.016(3) 0.018(3) 0.010(3) 0.001(2) 0.005(2) 0.001(2)
N2 0.034(4) 0.023(4) 0.044(5) -0.002(3) 0.023(4) 0.000(3)
O1 0.027(3) 0.050(4) 0.038(4) 0.017(3) 0.019(3) 0.008(3)
O2 0.017(3) 0.047(4) 0.026(3) 0.008(3) 0.004(2) 0.003(3)
O3 0.041(4) 0.036(4) 0.039(4) -0.010(3) 0.013(3) -0.008(3)
O4 0.051(5) 0.052(4) 0.020(3) -0.011(3) 0.014(3) -0.015(4)
O5 0.032(3) 0.032(3) 0.026(3) 0.007(3) 0.008(3) 0.011(3)
O6 0.029(3) 0.035(3) 0.028(3) 0.004(3) 0.012(3) -0.004(3)
O7 0.062(5) 0.027(3) 0.033(4) -0.005(3) 0.027(4) -0.007(3)
O8 0.048(4) 0.030(3) 0.034(4) 0.011(3) 0.012(3) 0.004(3)
O9 0.028(4) 0.028(3) 0.046(4) -0.003(3) 0.017(3) -0.002(3)
Os1 0.01402(14) 0.02325(15) 0.01568(13) 0.00175(10) 0.00460(10) 0.00110(10)
Os2 0.01536(14) 0.02154(14) 0.01145(13) 0.00142(9) 0.00374(10) 0.00142(10)
Os3 0.01749(14) 0.01799(13) 0.01402(13) 0.00046(9) 0.00590(11) 0.00235(10)
S1 0.0198(9) 0.0235(9) 0.0194(9) 0.0015(7) 0.0084(7) 0.0054(7)
C1S 0.10(3) 0.08(2) 0.018(12) -0.009(13) 0.012(15) -0.06(2)
Cl1S 0.029(4) 0.043(5) 0.053(7) -0.013(5) -0.023(4) 0.005(3)
Cl2S 0.079(10) 0.049(5) 0.023(3) 0.005(3) 0.008(5) 0.005(6)

loop_
_geom_bond_atom_site_label_1
_geom_bond_atom_site_label_2
_geom_bond_distance
_geom_bond_site_symmetry_2
_geom_bond_publ_flag
C1 N1 1.312(10) . ?
C1 S1 1.714(7) . ?
C1 H1 0.9500 . ?
C2 C7 1.360(10) . ?
C2 C3 1.506(10) . ?
C2 S1 1.724(8) . ?
C3 C8 1.546(11) . ?
C3 C4 1.559(10) . ?
C3 H3 1.0000 . ?
C4 C5 1.516(11) . ?
C4 H4A 0.9900 . ?
C4 H4B 0.9900 . ?
C5 C6 1.399(11) . ?
C5 Os3 2.436(7) . ?
C6 C7 1.462(11) . ?
C6 Os1 2.104(8) . ?
C6 Os3 2.243(7) . ?
C7 N1 1.381(9) . ?
C8 C9 1.489(12) . ?
C8 C11 1.537(12) . ?
C8 C10 1.544(12) . ?
C9 N2 1.136(11) . ?
C10 H10A 0.9800 . ?
C10 H10B 0.9800 . ?
C10 H10C 0.9800 . ?
C11 H11A 0.9800 . ?
C11 H11B 0.9800 . ?
C11 H11C 0.9800 . ?
C12 O1 1.154(11) . ?
C12 Os1 1.917(9) . ?
C13 O2 1.146(10) . ?
C13 Os1 1.929(9) . ?
C14 O3 1.112(10) . ?
C14 Os1 1.907(8) . ?
C15 O4 1.131(10) . ?
C15 Os2 1.905(8) . ?
C16 O5 1.127(10) . ?
C16 Os2 1.902(9) . ?
C17 O6 1.121(10) . ?
C17 Os2 1.943(9) . ?
C18 O7 1.119(10) . ?
C18 Os3 1.948(8) . ?
C19 O8 1.132(11) . ?
C19 Os3 1.907(9) . ?
C20 O9 1.121(10) . ?
C20 Os3 1.918(9) . ?
N1 Os2 2.158(6) . ?
Os1 Os2 2.8037(5) . ?
Os1 Os3 2.8637(4) . ?
Os1 H13 1.8530 . ?
Os2 Os3 2.9009(5) . ?
Os3 H13 1.8519 . ?
C1S C1S 1.48(8) 2_656 ?
C1S Cl2S 1.48(3) . ?
C1S Cl1S 1.54(3) 2_656 ?
C1S Cl1S 1.79(4) . ?
C1S Cl2S 1.80(3) 2_656 ?
Cl1S Cl2S 0.674(14) . ?
Cl1S C1S 1.54(3) 2_656 ?
Cl2S C1S 1.80(3) 2_656 ?
